data_7041784
loop_
_publ_author_name
'Phanopoulos, Andreas'
'Leung, Alice H. M.'
'Yow, Shuhui'
'Palomas, David'
'White, Andrew J. P.'
'Hellgardt, Klaus'
'Horton, Andrew'
'Crimmin, Mark R.'

_publ_section_title
;
 Binuclear \b-diketiminate complexes of copper(i).
;
_journal_issue 7
_journal_name_full 'Dalton transactions (Cambridge, England : 2003)'
_journal_page_first 2081
_journal_page_last 2090
_journal_paper_doi 10.1039/c6dt04246e
_journal_volume 46
_journal_year 2017
_chemical_formula_moiety 'C75 H81 Cu2 N5 P2, C4 H10 O'
_chemical_formula_sum 'C79 H91 Cu2 N5 O P2'
_chemical_formula_weight 1315.58
_space_group_crystal_system triclinic
_space_group_IT_number 2
_space_group_name_Hall '-P 1'
_space_group_name_H-M_alt 'P -1'
_symmetry_space_group_name_Hall '-P 1'
_symmetry_space_group_name_H-M 'P -1'
_atom_sites_solution_hydrogens geom
_audit_creation_method SHELXL-2014/7
_audit_update_record
;
2016-10-25 deposited with the CCDC.
2017-01-20 downloaded from the CCDC.
;
_cell_angle_alpha 67.890(3)
_cell_angle_beta 78.6668(19)
_cell_angle_gamma 75.182(2)
_cell_formula_units_Z 2
_cell_length_a 12.5893(3)
_cell_length_b 17.0144(5)
_cell_length_c 18.6054(5)
_cell_measurement_reflns_used 18608
_cell_measurement_temperature 173(2)
_cell_measurement_theta_max 72.4190
_cell_measurement_theta_min 2.5490
_cell_volume 3546.98(18)
_computing_cell_refinement 'CrysAlis RED, Oxford Diffraction Ltd'
_computing_data_collection 'CrysAlis CCD, Oxford Diffraction Ltd'
_computing_data_reduction 'CrysAlis RED, Oxford Diffraction Ltd'
_computing_molecular_graphics 'Bruker SHELXTL'
_computing_publication_material 'Bruker SHELXTL'
_computing_structure_refinement 'SHELXL-2014/7 (Sheldrick, 2014)'
_computing_structure_solution 'Bruker SHELXTL'
_diffrn_ambient_temperature 173(2)
_diffrn_detector_area_resol_mean 8.2556
_diffrn_measured_fraction_theta_full 0.999
_diffrn_measured_fraction_theta_max 0.977
_diffrn_measurement_device_type 'OD Xcalibur PX Ultra'
_diffrn_measurement_method 'omega scans'
_diffrn_radiation_type CuK\a
_diffrn_radiation_wavelength 1.54184
_diffrn_reflns_av_R_equivalents 0.0268
_diffrn_reflns_av_unetI/netI 0.0322
_diffrn_reflns_Laue_measured_fraction_full 0.999
_diffrn_reflns_Laue_measured_fraction_max 0.977
_diffrn_reflns_limit_h_max 15
_diffrn_reflns_limit_h_min -12
_diffrn_reflns_limit_k_max 21
_diffrn_reflns_limit_k_min -20
_diffrn_reflns_limit_l_max 22
_diffrn_reflns_limit_l_min -22
_diffrn_reflns_number 29555
_diffrn_reflns_point_group_measured_fraction_full 0.999
_diffrn_reflns_point_group_measured_fraction_max 0.977
_diffrn_reflns_theta_full 67.684
_diffrn_reflns_theta_max 72.509
_diffrn_reflns_theta_min 2.580
_exptl_absorpt_coefficient_mu 1.524
_exptl_absorpt_correction_T_max 0.871
_exptl_absorpt_correction_T_min 0.759
_exptl_absorpt_correction_type analytical
_exptl_absorpt_process_details
; 
CrysAlisPro, Agilent Technologies, 
Version 1.171.36.24 (release 03-12-2012 CrysAlis171 .NET) 
(compiled Dec  3 2012,18:21:49) 
Analytical numeric absorption correction using a multifaceted crystal 
model based on expressions derived by R.C. Clark & J.S. Reid. 
(Clark, R. C. & Reid, J. S. (1995). Acta Cryst. A51, 887-897) 
;
_exptl_crystal_colour Colourless
_exptl_crystal_density_diffrn 1.232
_exptl_crystal_description blocks
_exptl_crystal_F_000 1392
_exptl_crystal_size_max 0.35
_exptl_crystal_size_mid 0.16
_exptl_crystal_size_min 0.12
_refine_diff_density_max 0.400
_refine_diff_density_min -0.404
_refine_diff_density_rms 0.049
_refine_ls_extinction_method none
_refine_ls_goodness_of_fit_ref 1.019
_refine_ls_hydrogen_treatment constr
_refine_ls_matrix_type full
_refine_ls_number_parameters 840
_refine_ls_number_reflns 13737
_refine_ls_number_restraints 157
_refine_ls_restrained_S_all 1.027
_refine_ls_R_factor_all 0.0442
_refine_ls_R_factor_gt 0.0362
_refine_ls_shift/su_max 0.001
_refine_ls_shift/su_mean 0.000
_refine_ls_structure_factor_coef Fsqd
_refine_ls_weighting_details 'w=1/[\s^2^(Fo^2^)+(0.0577P)^2^+0.7344P] where P=(Fo^2^+2Fc^2^)/3'
_refine_ls_weighting_scheme calc
_refine_ls_wR_factor_gt 0.0942
_refine_ls_wR_factor_ref 0.1019
_reflns_Friedel_coverage 0.000
_reflns_number_gt 11660
_reflns_number_total 13737
_reflns_threshold_expression 'I > 2\s(I)'
_cod_data_source_file c6dt04246e2.cif
_cod_data_source_block 2-Cu2_L1_2-Et2O
_cod_depositor_comments 'Adding full bibliography for 7041779--7041788.cif.'
_cod_original_cell_volume 3547.01(17)
_cod_database_code 7041784
_shelx_shelxl_version_number 2014/7
_shelx_space_group_comment
; 
The symmetry employed for this shelxl refinement is uniquely defined 
by the following loop, which should always be used as a source of 
symmetry information in preference to the above space-group names. 
They are only intended as comments. 
;

loop_
_space_group_symop_operation_xyz
'x, y, z'
'-x, -y, -z'

loop_
_atom_site_label
_atom_site_type_symbol
_atom_site_fract_x
_atom_site_fract_y
_atom_site_fract_z
_atom_site_U_iso_or_equiv
_atom_site_adp_type
_atom_site_occupancy
_atom_site_site_symmetry_order
_atom_site_calc_flag
_atom_site_refinement_flags_posn
_atom_site_refinement_flags_adp
_atom_site_refinement_flags_occupancy
_atom_site_disorder_assembly
_atom_site_disorder_group
Cu1 Cu 0.28623(2) 0.31008(2) 0.36952(2) 0.02887(7) Uani 1 1 d . . . . .
Cu2 Cu 0.14556(2) 0.25400(2) 0.08705(2) 0.02977(7) Uani 1 1 d . . . . .
P1 P 0.17103(3) 0.23109(3) 0.44970(2) 0.02944(9) Uani 1 1 d . . . . .
P2 P 0.27396(3) 0.31804(3) 0.00775(2) 0.03139(10) Uani 1 1 d . . . . .
N1 N 0.43372(11) 0.32300(9) 0.37795(8) 0.0297(3) Uani 1 1 d . . . . .
C1 C 0.48769(14) 0.37841(11) 0.32120(10) 0.0317(3) Uani 1 1 d . . . . .
C2 C 0.44721(14) 0.43342(12) 0.25058(10) 0.0348(4) Uani 1 1 d . . . . .
H2A H 0.4941 0.4709 0.2162 0.042 Uiso 1 1 calc R U . . .
C3 C 0.34731(14) 0.44148(11) 0.22286(10) 0.0330(3) Uani 1 1 d . . . . .
N3 N 0.27043(11) 0.39609(9) 0.26398(8) 0.0293(3) Uani 1 1 d . . . . .
C4 C 0.60198(15) 0.38429(14) 0.33086(12) 0.0431(4) Uani 1 1 d . . . . .
H4A H 0.5962 0.4089 0.3717 0.065 Uiso 1 1 calc R U . . .
H4B H 0.6346 0.4214 0.2815 0.065 Uiso 1 1 calc R U . . .
H4C H 0.6489 0.3263 0.3457 0.065 Uiso 1 1 calc R U . . .
C5 C 0.33298(18) 0.50273(15) 0.14031(12) 0.0470(5) Uani 1 1 d . . . . .
H5A H 0.3062 0.4747 0.1120 0.071 Uiso 1 1 calc R U . . .
H5B H 0.4042 0.5178 0.1139 0.071 Uiso 1 1 calc R U . . .
H5C H 0.2793 0.5554 0.1415 0.071 Uiso 1 1 calc R U . . .
C6 C 0.17095(13) 0.41145(11) 0.23168(9) 0.0288(3) Uani 1 1 d . . . . .
N7 N 0.15349(11) 0.34492(9) 0.21664(8) 0.0280(3) Uani 1 1 d . . . . .
C8 C 0.05672(13) 0.35358(11) 0.19133(9) 0.0286(3) Uani 1 1 d . . . . .
C9 C -0.02458(14) 0.42859(12) 0.17980(10) 0.0329(3) Uani 1 1 d . . . . .
H9A H -0.0922 0.4329 0.1619 0.040 Uiso 1 1 calc R U . . .
C10 C -0.00480(15) 0.49666(11) 0.19500(11) 0.0351(4) Uani 1 1 d . . . . .
H10A H -0.0589 0.5486 0.1875 0.042 Uiso 1 1 calc R U . . .
C11 C 0.09437(15) 0.48890(11) 0.22128(10) 0.0333(3) Uani 1 1 d . . . . .
H11A H 0.1096 0.5351 0.2319 0.040 Uiso 1 1 calc R U . . .
N12 N 0.04584(11) 0.28277(9) 0.17295(8) 0.0299(3) Uani 1 1 d . . . . .
C12 C -0.03115(15) 0.23784(12) 0.21441(11) 0.0357(4) Uani 1 1 d . . . . .
C13 C -0.05014(15) 0.16716(13) 0.20108(11) 0.0393(4) Uani 1 1 d . . . . .
H13A H -0.1110 0.1433 0.2329 0.047 Uiso 1 1 calc R U . . .
C14 C 0.00711(15) 0.12621(12) 0.14780(11) 0.0363(4) Uani 1 1 d . . . . .
N14 N 0.09258(12) 0.15120(9) 0.09677(8) 0.0325(3) Uani 1 1 d . . . . .
C15 C -0.10085(19) 0.25842(16) 0.28395(13) 0.0523(5) Uani 1 1 d . . . . .
H15A H -0.0582 0.2819 0.3070 0.078 Uiso 1 1 calc R U . . .
H15B H -0.1215 0.2054 0.3230 0.078 Uiso 1 1 calc R U . . .
H15C H -0.1679 0.3012 0.2668 0.078 Uiso 1 1 calc R U . . .
C16 C -0.0326(2) 0.04748(15) 0.15200(13) 0.0513(5) Uani 1 1 d . . . . .
H16A H -0.0640 0.0598 0.1038 0.077 Uiso 1 1 calc R U . . .
H16B H -0.0892 0.0335 0.1967 0.077 Uiso 1 1 calc R U . . .
H16C H 0.0299 -0.0018 0.1583 0.077 Uiso 1 1 calc R U . . .
C17 C 0.48935(13) 0.26435(11) 0.44376(10) 0.0312(3) Uani 1 1 d . . . . .
C18 C 0.48253(14) 0.28731(12) 0.51021(10) 0.0344(4) Uani 1 1 d . . . . .
C19 C 0.53324(16) 0.22605(14) 0.57464(11) 0.0419(4) Uani 1 1 d . . . . .
H19A H 0.5295 0.2405 0.6198 0.050 Uiso 1 1 calc R U . . .
C20 C 0.58851(16) 0.14509(14) 0.57415(12) 0.0462(5) Uani 1 1 d . . . . .
H20A H 0.6216 0.1041 0.6189 0.055 Uiso 1 1 calc R U . . .
C21 C 0.59576(16) 0.12362(13) 0.50850(12) 0.0434(4) Uani 1 1 d . . . . .
H21A H 0.6345 0.0679 0.5084 0.052 Uiso 1 1 calc R U . . .
C22 C 0.54707(15) 0.18256(12) 0.44238(11) 0.0365(4) Uani 1 1 d . . . . .
C23 C 0.41940(16) 0.37544(13) 0.51206(11) 0.0396(4) Uani 1 1 d . . . . .
H23A H 0.4287 0.4181 0.4580 0.048 Uiso 1 1 calc R U . . .
C24 C 0.29548(17) 0.37595(15) 0.53500(14) 0.0487(5) Uani 1 1 d . . . . .
H24A H 0.2565 0.4334 0.5358 0.073 Uiso 1 1 calc R U . . .
H24B H 0.2667 0.3620 0.4969 0.073 Uiso 1 1 calc R U . . .
H24C H 0.2840 0.3327 0.5870 0.073 Uiso 1 1 calc R U . . .
C25 C 0.4630(2) 0.40601(15) 0.56630(13) 0.0503(5) Uani 1 1 d . . . . .
H25A H 0.4195 0.4630 0.5653 0.075 Uiso 1 1 calc R U . . .
H25B H 0.4568 0.3646 0.6197 0.075 Uiso 1 1 calc R U . . .
H25C H 0.5407 0.4100 0.5486 0.075 Uiso 1 1 calc R U . . .
C26 C 0.55574(19) 0.15719(13) 0.37107(12) 0.0458(5) Uani 1 1 d . . . . .
H26A H 0.5326 0.2113 0.3267 0.055 Uiso 1 1 calc R U . . .
C27 C 0.6725(2) 0.1162(3) 0.3471(2) 0.0913(12) Uani 1 1 d . . . . .
H27A H 0.7226 0.1549 0.3396 0.137 Uiso 1 1 calc R U . . .
H27B H 0.6958 0.0608 0.3880 0.137 Uiso 1 1 calc R U . . .
H27C H 0.6746 0.1063 0.2982 0.137 Uiso 1 1 calc R U . . .
C28 C 0.4801(2) 0.0972(2) 0.38232(18) 0.0722(8) Uani 1 1 d . . . . .
H28A H 0.4043 0.1232 0.3978 0.108 Uiso 1 1 calc R U . . .
H28B H 0.4826 0.0874 0.3333 0.108 Uiso 1 1 calc R U . . .
H28C H 0.5039 0.0419 0.4232 0.108 Uiso 1 1 calc R U . . .
C29 C 0.14514(15) 0.10248(11) 0.04707(10) 0.0341(4) Uani 1 1 d . . . . .
C30 C 0.24426(17) 0.04179(13) 0.06557(12) 0.0414(4) Uani 1 1 d D . . . .
C31 C 0.29572(18) -0.00302(13) 0.01447(13) 0.0460(4) Uani 1 1 d . . . . .
H31A H 0.3625 -0.0443 0.0264 0.055 Uiso 1 1 calc R U . . .
C32 C 0.25206(18) 0.01124(13) -0.05248(12) 0.0448(4) Uani 1 1 d . . . . .
H32A H 0.2882 -0.0201 -0.0863 0.054 Uiso 1 1 calc R U . . .
C33 C 0.15543(17) 0.07135(13) -0.07042(11) 0.0400(4) Uani 1 1 d . . . . .
H33A H 0.1259 0.0812 -0.1170 0.048 Uiso 1 1 calc R U . . .
C34 C 0.10005(16) 0.11796(12) -0.02177(11) 0.0357(4) Uani 1 1 d . . . . .
C35 C 0.2973(4) 0.0273(4) 0.1374(3) 0.0498(9) Uani 0.820(16) 1 d D U P A 1
H35A H 0.2598 0.0757 0.1573 0.060 Uiso 0.820(16) 1 calc R U P A 1
C36 C 0.2739(5) -0.0567(5) 0.2010(2) 0.0811(16) Uani 0.820(16) 1 d D U P A 1
H36A H 0.3079 -0.0664 0.2474 0.122 Uiso 0.820(16) 1 calc R U P A 1
H36B H 0.1939 -0.0525 0.2143 0.122 Uiso 0.820(16) 1 calc R U P A 1
H36C H 0.3050 -0.1052 0.1819 0.122 Uiso 0.820(16) 1 calc R U P A 1
C37 C 0.4212(5) 0.0278(3) 0.1222(3) 0.0690(11) Uani 0.820(16) 1 d D U P A 1
H37A H 0.4489 0.0181 0.1711 0.103 Uiso 0.820(16) 1 calc R U P A 1
H37B H 0.4605 -0.0184 0.1016 0.103 Uiso 0.820(16) 1 calc R U P A 1
H37C H 0.4334 0.0839 0.0841 0.103 Uiso 0.820(16) 1 calc R U P A 1
C35' C 0.2804(16) 0.0078(12) 0.1484(9) 0.041(5) Uiso 0.180(16) 1 d D U P A 2
H35B H 0.2231 0.0350 0.1821 0.050 Uiso 0.180(16) 1 calc R U P A 2
C36' C 0.3053(17) -0.0905(12) 0.1902(11) 0.060(5) Uiso 0.180(16) 1 d D U P A 2
H36D H 0.2381 -0.1132 0.1986 0.090 Uiso 0.180(16) 1 calc R U P A 2
H36E H 0.3629 -0.1176 0.1581 0.090 Uiso 0.180(16) 1 calc R U P A 2
H36F H 0.3309 -0.1036 0.2407 0.090 Uiso 0.180(16) 1 calc R U P A 2
C37' C 0.387(2) 0.0411(13) 0.1362(13) 0.060(5) Uiso 0.180(16) 1 d D U P A 2
H37D H 0.3731 0.1040 0.1095 0.091 Uiso 0.180(16) 1 calc R U P A 2
H37E H 0.4124 0.0273 0.1870 0.091 Uiso 0.180(16) 1 calc R U P A 2
H37F H 0.4444 0.0134 0.1044 0.091 Uiso 0.180(16) 1 calc R U P A 2
C38 C -0.00420(16) 0.18568(13) -0.04477(11) 0.0408(4) Uani 1 1 d . . . . .
H38A H -0.0465 0.1945 0.0040 0.049 Uiso 1 1 calc R U . . .
C39 C 0.0256(2) 0.27159(15) -0.09842(17) 0.0593(6) Uani 1 1 d . . . . .
H39A H -0.0422 0.3147 -0.1129 0.089 Uiso 1 1 calc R U . . .
H39B H 0.0673 0.2912 -0.0714 0.089 Uiso 1 1 calc R U . . .
H39C H 0.0708 0.2643 -0.1456 0.089 Uiso 1 1 calc R U . . .
C40 C -0.0804(2) 0.15917(17) -0.08250(15) 0.0555(5) Uani 1 1 d . . . . .
H40A H -0.0991 0.1037 -0.0474 0.083 Uiso 1 1 calc R U . . .
H40B H -0.1483 0.2036 -0.0921 0.083 Uiso 1 1 calc R U . . .
H40C H -0.0427 0.1532 -0.1321 0.083 Uiso 1 1 calc R U . . .
C41 C 0.18977(15) 0.18771(12) 0.55378(10) 0.0353(4) Uani 1 1 d . . . . .
C42 C 0.1068(2) 0.19832(19) 0.61230(13) 0.0588(6) Uani 1 1 d . . . . .
H42A H 0.0345 0.2285 0.5995 0.071 Uiso 1 1 calc R U . . .
C43 C 0.1283(2) 0.1652(2) 0.68955(14) 0.0782(9) Uani 1 1 d . . . . .
H43A H 0.0709 0.1736 0.7291 0.094 Uiso 1 1 calc R U . . .
C44 C 0.2323(2) 0.12008(19) 0.70953(13) 0.0607(6) Uani 1 1 d . . . . .
H44A H 0.2464 0.0970 0.7626 0.073 Uiso 1 1 calc R U . . .
C45 C 0.31464(19) 0.10901(15) 0.65240(12) 0.0480(5) Uani 1 1 d . . . . .
H45A H 0.3863 0.0778 0.6658 0.058 Uiso 1 1 calc R U . . .
C46 C 0.29442(16) 0.14319(13) 0.57448(11) 0.0407(4) Uani 1 1 d . . . . .
H46A H 0.3528 0.1360 0.5351 0.049 Uiso 1 1 calc R U . . .
C47 C 0.16663(13) 0.13491(11) 0.42940(10) 0.0327(3) Uani 1 1 d . . . . .
C48 C 0.17386(17) 0.14263(13) 0.35175(12) 0.0419(4) Uani 1 1 d . . . . .
H48A H 0.1883 0.1945 0.3115 0.050 Uiso 1 1 calc R U . . .
C49 C 0.16005(19) 0.07469(15) 0.33276(13) 0.0509(5) Uani 1 1 d . . . . .
H49A H 0.1634 0.0806 0.2795 0.061 Uiso 1 1 calc R U . . .
C50 C 0.14138(18) -0.00153(14) 0.39097(14) 0.0494(5) Uani 1 1 d . . . . .
H50A H 0.1321 -0.0479 0.3777 0.059 Uiso 1 1 calc R U . . .
C51 C 0.13614(16) -0.01039(13) 0.46815(13) 0.0450(4) Uani 1 1 d . . . . .
H51A H 0.1245 -0.0632 0.5080 0.054 Uiso 1 1 calc R U . . .
C52 C 0.14788(15) 0.05762(12) 0.48777(11) 0.0378(4) Uani 1 1 d . . . . .
H52A H 0.1432 0.0516 0.5411 0.045 Uiso 1 1 calc R U . . .
C53 C 0.02538(14) 0.28606(12) 0.44844(10) 0.0347(4) Uani 1 1 d . . . . .
C54 C 0.00084(17) 0.37468(13) 0.41314(12) 0.0440(4) Uani 1 1 d . . . . .
H54A H 0.0590 0.4057 0.3902 0.053 Uiso 1 1 calc R U . . .
C55 C -0.10858(19) 0.41899(17) 0.41089(15) 0.0581(6) Uani 1 1 d . . . . .
H55A H -0.1250 0.4801 0.3865 0.070 Uiso 1 1 calc R U . . .
C56 C -0.19274(18) 0.37430(19) 0.44401(15) 0.0590(6) Uani 1 1 d . . . . .
H56A H -0.2674 0.4048 0.4435 0.071 Uiso 1 1 calc R U . . .
C57 C -0.16968(17) 0.28594(19) 0.47785(16) 0.0579(6) Uani 1 1 d . . . . .
H57A H -0.2283 0.2553 0.4997 0.069 Uiso 1 1 calc R U . . .
C58 C -0.06086(16) 0.24121(15) 0.48024(14) 0.0473(5) Uani 1 1 d . . . . .
H58A H -0.0451 0.1799 0.5036 0.057 Uiso 1 1 calc R U . . .
C59 C 0.25510(15) 0.43474(12) -0.01587(10) 0.0348(4) Uani 1 1 d . . . . .
C60 C 0.15258(15) 0.48044(12) 0.00429(10) 0.0361(4) Uani 1 1 d . . . . .
H60A H 0.0940 0.4507 0.0306 0.043 Uiso 1 1 calc R U . . .
C61 C 0.13503(17) 0.56937(13) -0.01372(12) 0.0428(4) Uani 1 1 d . . . . .
H61A H 0.0648 0.6002 0.0005 0.051 Uiso 1 1 calc R U . . .
C62 C 0.21985(19) 0.61317(14) -0.05243(13) 0.0486(5) Uani 1 1 d . . . . .
H62A H 0.2076 0.6742 -0.0656 0.058 Uiso 1 1 calc R U . . .
C63 C 0.3227(2) 0.56790(15) -0.07200(14) 0.0533(5) Uani 1 1 d . . . . .
H63A H 0.3812 0.5979 -0.0981 0.064 Uiso 1 1 calc R U . . .
C64 C 0.34059(18) 0.47940(14) -0.05375(13) 0.0474(5) Uani 1 1 d . . . . .
H64A H 0.4115 0.4487 -0.0670 0.057 Uiso 1 1 calc R U . . .
C65 C 0.40799(15) 0.27756(12) 0.04629(11) 0.0363(4) Uani 1 1 d . . . . .
C66 C 0.40798(18) 0.26782(15) 0.12403(12) 0.0473(5) Uani 1 1 d . . . . .
H66A H 0.3405 0.2810 0.1545 0.057 Uiso 1 1 calc R U . . .
C67 C 0.5068(2) 0.23889(19) 0.15679(14) 0.0620(6) Uani 1 1 d . . . . .
H67A H 0.5067 0.2333 0.2096 0.074 Uiso 1 1 calc R U . . .
C68 C 0.6050(2) 0.21811(17) 0.11370(16) 0.0593(6) Uani 1 1 d . . . . .
H68A H 0.6722 0.1977 0.1370 0.071 Uiso 1 1 calc R U . . .
C69 C 0.60598(18) 0.22681(17) 0.03761(16) 0.0582(6) Uani 1 1 d . . . . .
H69A H 0.6737 0.2120 0.0081 0.070 Uiso 1 1 calc R U . . .
C70 C 0.50768(17) 0.25738(15) 0.00308(13) 0.0486(5) Uani 1 1 d . . . . .
H70A H 0.5089 0.2644 -0.0502 0.058 Uiso 1 1 calc R U . . .
C71 C 0.30317(14) 0.30588(12) -0.08845(10) 0.0347(4) Uani 1 1 d . . . . .
C72 C 0.33478(16) 0.22269(13) -0.09136(11) 0.0403(4) Uani 1 1 d . . . . .
H72A H 0.3456 0.1747 -0.0444 0.048 Uiso 1 1 calc R U . . .
C73 C 0.35086(18) 0.20847(14) -0.16188(12) 0.0457(4) Uani 1 1 d . . . . .
H73A H 0.3744 0.1513 -0.1631 0.055 Uiso 1 1 calc R U . . .
C74 C 0.33237(19) 0.27806(16) -0.23036(12) 0.0513(5) Uani 1 1 d . . . . .
H74A H 0.3418 0.2686 -0.2786 0.062 Uiso 1 1 calc R U . . .
C75 C 0.30021(19) 0.36127(16) -0.22831(12) 0.0509(5) Uani 1 1 d . . . . .
H75A H 0.2874 0.4090 -0.2752 0.061 Uiso 1 1 calc R U . . .
C76 C 0.28655(17) 0.37543(14) -0.15796(11) 0.0423(4) Uani 1 1 d . . . . .
H76A H 0.2657 0.4329 -0.1572 0.051 Uiso 1 1 calc R U . . .
O80 O 0.7875(5) 0.3631(3) 0.7101(2) 0.0945(13) Uani 0.684(9) 1 d D U P B 1
C81 C 0.6738(7) 0.3481(7) 0.7171(5) 0.121(2) Uani 0.684(9) 1 d D U P B 1
H81A H 0.6235 0.4037 0.6935 0.146 Uiso 0.684(9) 1 calc R U P B 1
H81B H 0.6745 0.3090 0.6888 0.146 Uiso 0.684(9) 1 calc R U P B 1
C82 C 0.6358(6) 0.3106(5) 0.7969(5) 0.110(2) Uani 0.684(9) 1 d D U P B 1
H82A H 0.5610 0.3007 0.8016 0.164 Uiso 0.684(9) 1 calc R U P B 1
H82B H 0.6855 0.2553 0.8199 0.164 Uiso 0.684(9) 1 calc R U P B 1
H82C H 0.6347 0.3498 0.8246 0.164 Uiso 0.684(9) 1 calc R U P B 1
C83 C 0.8086(8) 0.4171(6) 0.6323(4) 0.138(3) Uani 0.684(9) 1 d D U P B 1
H83A H 0.7860 0.3945 0.5970 0.165 Uiso 0.684(9) 1 calc R U P B 1
H83B H 0.7635 0.4759 0.6252 0.165 Uiso 0.684(9) 1 calc R U P B 1
C84 C 0.9184(9) 0.4225(6) 0.6118(5) 0.135(3) Uani 0.684(9) 1 d D U P B 1
H84A H 0.9290 0.4606 0.5574 0.202 Uiso 0.684(9) 1 calc R U P B 1
H84B H 0.9409 0.4460 0.6459 0.202 Uiso 0.684(9) 1 calc R U P B 1
H84C H 0.9634 0.3646 0.6176 0.202 Uiso 0.684(9) 1 calc R U P B 1
O80' O 0.8278(11) 0.3398(10) 0.6925(9) 0.143(4) Uiso 0.316(9) 1 d D U P B 2
C81' C 0.7137(14) 0.3741(13) 0.6957(12) 0.130(4) Uiso 0.316(9) 1 d D U P B 2
H81C H 0.6880 0.3843 0.6454 0.156 Uiso 0.316(9) 1 calc R U P B 2
H81D H 0.6994 0.4305 0.7034 0.156 Uiso 0.316(9) 1 calc R U P B 2
C82' C 0.6530(17) 0.3180(16) 0.7569(16) 0.138(5) Uiso 0.316(9) 1 d D U P B 2
H82D H 0.5740 0.3441 0.7572 0.206 Uiso 0.316(9) 1 calc R U P B 2
H82E H 0.6658 0.2624 0.7490 0.206 Uiso 0.316(9) 1 calc R U P B 2
H82F H 0.6772 0.3086 0.8070 0.206 Uiso 0.316(9) 1 calc R U P B 2
C83' C 0.8816(14) 0.3963(14) 0.6290(11) 0.125(5) Uiso 0.316(9) 1 d D U P B 2
H83C H 0.8404 0.4565 0.6200 0.150 Uiso 0.316(9) 1 calc R U P B 2
H83D H 0.8836 0.3826 0.5815 0.150 Uiso 0.316(9) 1 calc R U P B 2
C84' C 0.9910(11) 0.3888(10) 0.6434(9) 0.105(4) Uiso 0.316(9) 1 d D U P B 2
H84D H 1.0281 0.4287 0.5984 0.157 Uiso 0.316(9) 1 calc R U P B 2
H84E H 0.9887 0.4031 0.6900 0.157 Uiso 0.316(9) 1 calc R U P B 2
H84F H 1.0318 0.3293 0.6515 0.157 Uiso 0.316(9) 1 calc R U P B 2

loop_
_atom_site_aniso_label
_atom_site_aniso_U_11
_atom_site_aniso_U_22
_atom_site_aniso_U_33
_atom_site_aniso_U_23
_atom_site_aniso_U_13
_atom_site_aniso_U_12
Cu1 0.02724(12) 0.02967(13) 0.03025(13) -0.00839(10) -0.00322(9) -0.00960(9)
Cu2 0.03205(13) 0.03085(13) 0.03106(13) -0.01494(10) 0.00224(9) -0.01203(10)
P1 0.0275(2) 0.0302(2) 0.0307(2) -0.00927(16) -0.00113(15) -0.00942(15)
P2 0.0325(2) 0.0333(2) 0.0316(2) -0.01427(17) 0.00308(16) -0.01229(16)
N1 0.0280(7) 0.0306(7) 0.0318(7) -0.0100(6) -0.0046(5) -0.0082(5)
C1 0.0296(8) 0.0336(8) 0.0359(8) -0.0140(7) -0.0035(6) -0.0098(6)
C2 0.0342(9) 0.0365(9) 0.0349(9) -0.0083(7) -0.0024(7) -0.0165(7)
C3 0.0360(9) 0.0323(8) 0.0327(8) -0.0096(7) -0.0052(7) -0.0114(7)
N3 0.0288(7) 0.0298(7) 0.0316(7) -0.0098(6) -0.0053(5) -0.0096(5)
C4 0.0336(9) 0.0500(11) 0.0466(10) -0.0109(9) -0.0076(8) -0.0166(8)
C5 0.0474(11) 0.0543(12) 0.0368(10) -0.0010(9) -0.0094(8) -0.0249(9)
C6 0.0309(8) 0.0293(8) 0.0276(7) -0.0095(6) -0.0031(6) -0.0092(6)
N7 0.0290(7) 0.0283(7) 0.0292(6) -0.0114(5) -0.0025(5) -0.0083(5)
C8 0.0312(8) 0.0312(8) 0.0272(7) -0.0133(6) -0.0004(6) -0.0098(6)
C9 0.0308(8) 0.0363(9) 0.0364(9) -0.0175(7) -0.0065(7) -0.0050(7)
C10 0.0353(9) 0.0315(9) 0.0390(9) -0.0149(7) -0.0080(7) -0.0004(7)
C11 0.0384(9) 0.0287(8) 0.0369(9) -0.0138(7) -0.0074(7) -0.0075(7)
N12 0.0306(7) 0.0322(7) 0.0325(7) -0.0163(6) -0.0001(5) -0.0103(5)
C12 0.0339(9) 0.0417(10) 0.0386(9) -0.0214(8) 0.0037(7) -0.0136(7)
C13 0.0384(9) 0.0463(10) 0.0423(10) -0.0227(8) 0.0091(7) -0.0228(8)
C14 0.0405(9) 0.0367(9) 0.0390(9) -0.0182(8) 0.0013(7) -0.0166(7)
N14 0.0372(7) 0.0322(7) 0.0342(7) -0.0172(6) 0.0021(6) -0.0130(6)
C15 0.0540(12) 0.0648(14) 0.0552(12) -0.0398(11) 0.0232(10) -0.0339(11)
C16 0.0643(13) 0.0485(12) 0.0553(12) -0.0303(10) 0.0153(10) -0.0331(10)
C17 0.0275(8) 0.0339(8) 0.0321(8) -0.0094(7) -0.0044(6) -0.0082(6)
C18 0.0314(8) 0.0382(9) 0.0353(9) -0.0120(7) -0.0051(7) -0.0100(7)
C19 0.0408(10) 0.0497(11) 0.0362(9) -0.0125(8) -0.0086(8) -0.0108(8)
C20 0.0390(10) 0.0499(11) 0.0408(10) -0.0043(9) -0.0130(8) -0.0050(8)
C21 0.0361(9) 0.0365(10) 0.0486(11) -0.0085(8) -0.0058(8) -0.0006(7)
C22 0.0342(9) 0.0347(9) 0.0389(9) -0.0107(7) -0.0031(7) -0.0076(7)
C23 0.0460(10) 0.0387(10) 0.0374(9) -0.0163(8) -0.0040(8) -0.0096(8)
C24 0.0441(11) 0.0492(12) 0.0591(12) -0.0304(10) -0.0047(9) -0.0028(9)
C25 0.0648(13) 0.0520(12) 0.0443(11) -0.0221(9) -0.0010(9) -0.0245(10)
C26 0.0600(12) 0.0334(9) 0.0395(10) -0.0135(8) -0.0034(9) -0.0018(8)
C27 0.0591(16) 0.137(3) 0.124(3) -0.101(3) 0.0427(16) -0.0536(18)
C28 0.0445(12) 0.116(2) 0.0877(19) -0.0710(18) 0.0059(12) -0.0251(13)
C29 0.0416(9) 0.0295(8) 0.0369(9) -0.0170(7) 0.0038(7) -0.0143(7)
C30 0.0476(10) 0.0366(10) 0.0419(10) -0.0176(8) 0.0006(8) -0.0097(8)
C31 0.0500(11) 0.0356(10) 0.0510(11) -0.0203(9) 0.0032(9) -0.0044(8)
C32 0.0583(12) 0.0381(10) 0.0431(10) -0.0237(8) 0.0101(9) -0.0154(9)
C33 0.0528(11) 0.0382(10) 0.0360(9) -0.0190(8) 0.0046(8) -0.0184(8)
C34 0.0442(10) 0.0319(9) 0.0367(9) -0.0163(7) 0.0037(7) -0.0166(7)
C35 0.056(2) 0.044(2) 0.0493(18) -0.0191(15) -0.0086(15) -0.0027(17)
C36 0.110(3) 0.075(4) 0.0501(19) -0.007(2) -0.017(2) -0.021(3)
C37 0.056(2) 0.075(2) 0.076(3) -0.027(2) -0.023(2) 0.0016(19)
C38 0.0430(10) 0.0433(10) 0.0419(10) -0.0196(8) -0.0014(8) -0.0135(8)
C39 0.0522(13) 0.0386(11) 0.0825(17) -0.0109(11) -0.0160(12) -0.0105(9)
C40 0.0527(12) 0.0620(14) 0.0625(14) -0.0259(11) -0.0090(10) -0.0211(10)
C41 0.0387(9) 0.0366(9) 0.0329(8) -0.0114(7) -0.0006(7) -0.0150(7)
C42 0.0475(12) 0.0810(17) 0.0391(11) -0.0183(11) 0.0018(9) -0.0062(11)
C43 0.0655(16) 0.120(3) 0.0378(12) -0.0263(14) 0.0079(11) -0.0120(16)
C44 0.0701(15) 0.0779(17) 0.0328(10) -0.0127(10) -0.0071(10) -0.0215(13)
C45 0.0525(12) 0.0514(12) 0.0399(10) -0.0072(9) -0.0117(9) -0.0181(9)
C46 0.0411(10) 0.0442(10) 0.0360(9) -0.0109(8) -0.0025(7) -0.0127(8)
C47 0.0271(8) 0.0322(8) 0.0385(9) -0.0124(7) -0.0022(6) -0.0062(6)
C48 0.0478(11) 0.0370(10) 0.0396(10) -0.0135(8) -0.0033(8) -0.0071(8)
C49 0.0603(13) 0.0480(12) 0.0503(12) -0.0267(10) -0.0081(10) -0.0046(9)
C50 0.0474(11) 0.0413(11) 0.0689(14) -0.0293(10) -0.0089(10) -0.0071(8)
C51 0.0405(10) 0.0346(10) 0.0604(12) -0.0149(9) -0.0041(9) -0.0116(8)
C52 0.0362(9) 0.0347(9) 0.0419(10) -0.0108(8) -0.0031(7) -0.0110(7)
C53 0.0298(8) 0.0417(10) 0.0372(9) -0.0196(8) -0.0022(7) -0.0067(7)
C54 0.0411(10) 0.0421(10) 0.0459(10) -0.0173(8) -0.0006(8) -0.0031(8)
C55 0.0491(12) 0.0560(13) 0.0602(13) -0.0236(11) -0.0073(10) 0.0112(10)
C56 0.0346(10) 0.0839(18) 0.0686(14) -0.0477(14) -0.0128(10) 0.0092(10)
C57 0.0313(10) 0.0874(18) 0.0758(15) -0.0522(14) 0.0028(10) -0.0172(10)
C58 0.0359(10) 0.0512(12) 0.0626(13) -0.0271(10) 0.0018(9) -0.0159(8)
C59 0.0394(9) 0.0350(9) 0.0338(8) -0.0145(7) -0.0007(7) -0.0120(7)
C60 0.0361(9) 0.0401(9) 0.0346(9) -0.0134(7) -0.0053(7) -0.0104(7)
C61 0.0458(10) 0.0397(10) 0.0455(10) -0.0179(8) -0.0111(8) -0.0032(8)
C62 0.0644(13) 0.0352(10) 0.0495(11) -0.0138(9) -0.0104(10) -0.0135(9)
C63 0.0626(13) 0.0427(11) 0.0579(13) -0.0173(10) 0.0076(10) -0.0267(10)
C64 0.0465(11) 0.0417(11) 0.0548(12) -0.0201(9) 0.0117(9) -0.0183(8)
C65 0.0364(9) 0.0331(9) 0.0423(9) -0.0146(7) -0.0009(7) -0.0121(7)
C66 0.0461(11) 0.0550(12) 0.0395(10) -0.0163(9) -0.0028(8) -0.0091(9)
C67 0.0605(14) 0.0758(17) 0.0476(12) -0.0144(12) -0.0167(11) -0.0124(12)
C68 0.0478(12) 0.0581(14) 0.0707(15) -0.0139(12) -0.0205(11) -0.0104(10)
C69 0.0361(11) 0.0636(14) 0.0754(16) -0.0277(12) -0.0011(10) -0.0089(9)
C70 0.0397(10) 0.0599(13) 0.0513(11) -0.0262(10) 0.0020(8) -0.0130(9)
C71 0.0329(8) 0.0404(9) 0.0341(8) -0.0161(7) 0.0024(7) -0.0127(7)
C72 0.0463(10) 0.0416(10) 0.0360(9) -0.0158(8) 0.0023(8) -0.0155(8)
C73 0.0530(11) 0.0486(11) 0.0437(10) -0.0247(9) 0.0057(8) -0.0190(9)
C74 0.0603(13) 0.0627(14) 0.0379(10) -0.0250(10) 0.0050(9) -0.0204(10)
C75 0.0602(13) 0.0546(13) 0.0341(10) -0.0134(9) -0.0004(9) -0.0112(10)
C76 0.0448(10) 0.0433(10) 0.0384(10) -0.0164(8) 0.0003(8) -0.0081(8)
O80 0.127(3) 0.079(2) 0.089(2) -0.0447(19) -0.019(2) -0.009(2)
C81 0.140(5) 0.140(6) 0.099(5) -0.040(4) -0.044(4) -0.032(5)
C82 0.129(5) 0.123(5) 0.104(5) -0.055(4) -0.021(4) -0.040(4)
C83 0.164(6) 0.174(6) 0.079(4) -0.047(4) -0.004(4) -0.042(5)
C84 0.202(8) 0.121(5) 0.124(5) -0.093(4) 0.016(5) -0.054(5)

loop_
_atom_type_symbol
_atom_type_description
_atom_type_scat_dispersion_real
_atom_type_scat_dispersion_imag
_atom_type_scat_source
C C 0.0181 0.0091 'International Tables Vol C Tables 4.2.6.8 and 6.1.1.4'
H H 0.0000 0.0000 'International Tables Vol C Tables 4.2.6.8 and 6.1.1.4'
N N 0.0311 0.0180 'International Tables Vol C Tables 4.2.6.8 and 6.1.1.4'
O O 0.0492 0.0322 'International Tables Vol C Tables 4.2.6.8 and 6.1.1.4'
P P 0.2955 0.4335 'International Tables Vol C Tables 4.2.6.8 and 6.1.1.4'
Cu Cu -1.9646 0.5888 'International Tables Vol C Tables 4.2.6.8 and 6.1.1.4'

loop_
_geom_angle_atom_site_label_1
_geom_angle_atom_site_label_2
_geom_angle_atom_site_label_3
_geom_angle
N1 Cu1 N3 96.98(6)
N1 Cu1 P1 132.99(4)
N3 Cu1 P1 130.01(4)
N14 Cu2 N12 97.83(6)
N14 Cu2 P2 132.15(5)
N12 Cu2 P2 130.01(4)
C47 P1 C53 101.15(8)
C47 P1 C41 102.94(8)
C53 P1 C41 103.35(8)
C47 P1 Cu1 115.28(6)
C53 P1 Cu1 114.44(6)
C41 P1 Cu1 117.57(6)
C59 P2 C65 102.34(8)
C59 P2 C71 103.19(8)
C65 P2 C71 103.94(9)
C59 P2 Cu2 117.42(6)
C65 P2 Cu2 112.46(6)
C71 P2 Cu2 115.74(6)
C1 N1 C17 118.75(14)
C1 N1 Cu1 122.24(11)
C17 N1 Cu1 118.66(10)
N1 C1 C2 124.66(15)
N1 C1 C4 119.65(15)
C2 C1 C4 115.70(15)
C1 C2 C3 129.62(16)
N3 C3 C2 123.43(15)
N3 C3 C5 120.39(15)
C2 C3 C5 116.12(15)
C3 N3 C6 118.88(14)
C3 N3 Cu1 123.05(11)
C6 N3 Cu1 118.05(10)
N7 C6 C11 123.00(15)
N7 C6 N3 115.53(14)
C11 C6 N3 121.36(15)
C6 N7 C8 118.11(14)
N7 C8 C9 122.59(15)
N7 C8 N12 115.20(14)
C9 C8 N12 122.11(15)
C10 C9 C8 118.49(15)
C9 C10 C11 119.77(16)
C10 C11 C6 118.05(16)
C12 N12 C8 118.96(14)
C12 N12 Cu2 122.16(12)
C8 N12 Cu2 118.87(11)
N12 C12 C13 123.98(16)
N12 C12 C15 120.28(16)
C13 C12 C15 115.65(16)
C12 C13 C14 129.80(17)
N14 C14 C13 124.35(16)
N14 C14 C16 119.84(17)
C13 C14 C16 115.79(16)
C14 N14 C29 118.67(14)
C14 N14 Cu2 121.68(12)
C29 N14 Cu2 119.63(11)
C22 C17 C18 120.63(16)
C22 C17 N1 118.96(16)
C18 C17 N1 120.37(16)
C19 C18 C17 118.23(18)
C19 C18 C23 121.04(17)
C17 C18 C23 120.71(15)
C20 C19 C18 121.42(19)
C19 C20 C21 119.87(17)
C20 C21 C22 121.03(19)
C21 C22 C17 118.80(18)
C21 C22 C26 120.00(18)
C17 C22 C26 121.19(16)
C18 C23 C25 112.92(17)
C18 C23 C24 110.95(16)
C25 C23 C24 110.02(17)
C28 C26 C27 108.8(2)
C28 C26 C22 112.27(18)
C27 C26 C22 113.0(2)
C30 C29 C34 120.50(17)
C30 C29 N14 119.64(16)
C34 C29 N14 119.81(16)
C31 C30 C29 118.36(19)
C31 C30 C35 120.3(2)
C29 C30 C35 121.3(2)
C31 C30 C35' 118.7(8)
C29 C30 C35' 121.2(8)
C32 C31 C30 121.56(19)
C31 C32 C33 119.64(18)
C32 C33 C34 121.54(18)
C33 C34 C29 118.40(18)
C33 C34 C38 120.02(17)
C29 C34 C38 121.56(16)
C30 C35 C36 109.1(4)
C30 C35 C37 114.6(3)
C36 C35 C37 111.1(3)
C36' C35' C37' 108.1(12)
C36' C35' C30 117.6(13)
C37' C35' C30 103.8(14)
C39 C38 C34 110.19(17)
C39 C38 C40 110.14(18)
C34 C38 C40 113.81(17)
C42 C41 C46 118.36(18)
C42 C41 P1 123.99(15)
C46 C41 P1 117.64(14)
C41 C42 C43 120.5(2)
C44 C43 C42 120.7(2)
C45 C44 C43 119.4(2)
C44 C45 C46 120.5(2)
C41 C46 C45 120.66(19)
C48 C47 C52 119.28(18)
C48 C47 P1 117.36(14)
C52 C47 P1 123.17(14)
C47 C48 C49 120.06(19)
C50 C49 C48 120.2(2)
C51 C50 C49 120.1(2)
C50 C51 C52 120.10(19)
C51 C52 C47 120.20(18)
C54 C53 C58 119.10(18)
C54 C53 P1 118.50(14)
C58 C53 P1 122.38(15)
C53 C54 C55 120.4(2)
C56 C55 C54 119.9(2)
C57 C56 C55 120.3(2)
C56 C57 C58 120.1(2)
C57 C58 C53 120.1(2)
C60 C59 C64 119.02(18)
C60 C59 P2 118.99(14)
C64 C59 P2 121.99(15)
C61 C60 C59 120.46(17)
C62 C61 C60 120.02(19)
C61 C62 C63 119.9(2)
C64 C63 C62 120.3(2)
C63 C64 C59 120.4(2)
C70 C65 C66 119.04(18)
C70 C65 P2 124.37(15)
C66 C65 P2 116.58(15)
C67 C66 C65 119.8(2)
C68 C67 C66 120.7(2)
C69 C68 C67 120.0(2)
C68 C69 C70 120.2(2)
C65 C70 C69 120.3(2)
C72 C71 C76 118.60(17)
C72 C71 P2 118.03(14)
C76 C71 P2 123.16(15)
C71 C72 C73 121.07(19)
C74 C73 C72 119.7(2)
C75 C74 C73 119.82(19)
C74 C75 C76 120.3(2)
C75 C76 C71 120.4(2)
C83 O80 C81 105.5(6)
C82 C81 O80 109.4(5)
C84 C83 O80 112.4(7)
C83' O80' C81' 108.8(14)
O80' C81' C82' 111.9(14)
O80' C83' C84' 110.1(13)

loop_
_geom_bond_atom_site_label_1
_geom_bond_atom_site_label_2
_geom_bond_distance
Cu1 N1 1.9672(13)
Cu1 N3 1.9694(14)
Cu1 P1 2.1845(5)
Cu2 N14 1.9617(14)
Cu2 N12 1.9637(14)
Cu2 P2 2.1750(5)
P1 C47 1.8286(19)
P1 C53 1.8333(18)
P1 C41 1.8344(18)
P2 C59 1.8262(19)
P2 C65 1.8289(19)
P2 C71 1.8338(18)
N1 C1 1.327(2)
N1 C17 1.430(2)
C1 C2 1.398(2)
C1 C4 1.517(2)
C2 C3 1.407(2)
C3 N3 1.329(2)
C3 C5 1.512(3)
N3 C6 1.417(2)
C6 N7 1.341(2)
C6 C11 1.391(2)
N7 C8 1.345(2)
C8 C9 1.391(2)
C8 N12 1.414(2)
C9 C10 1.380(3)
C10 C11 1.387(2)
N12 C12 1.327(2)
C12 C13 1.400(3)
C12 C15 1.518(3)
C13 C14 1.404(3)
C14 N14 1.330(2)
C14 C16 1.516(3)
N14 C29 1.427(2)
C17 C22 1.403(3)
C17 C18 1.412(3)
C18 C19 1.397(3)
C18 C23 1.516(3)
C19 C20 1.378(3)
C20 C21 1.382(3)
C21 C22 1.396(3)
C22 C26 1.519(3)
C23 C25 1.533(3)
C23 C24 1.533(3)
C26 C28 1.500(3)
C26 C27 1.516(4)
C29 C30 1.409(3)
C29 C34 1.410(3)
C30 C31 1.398(3)
C30 C35 1.520(4)
C30 C35' 1.544(14)
C31 C32 1.373(3)
C32 C33 1.380(3)
C33 C34 1.394(3)
C34 C38 1.520(3)
C35 C36 1.529(6)
C35 C37 1.530(5)
C35' C36' 1.533(14)
C35' C37' 1.535(14)
C38 C39 1.519(3)
C38 C40 1.530(3)
C41 C42 1.383(3)
C41 C46 1.388(3)
C42 C43 1.386(3)
C43 C44 1.380(4)
C44 C45 1.363(3)
C45 C46 1.393(3)
C47 C48 1.387(3)
C47 C52 1.396(2)
C48 C49 1.388(3)
C49 C50 1.382(3)
C50 C51 1.376(3)
C51 C52 1.386(3)
C53 C54 1.377(3)
C53 C58 1.394(3)
C54 C55 1.391(3)
C55 C56 1.372(4)
C56 C57 1.370(4)
C57 C58 1.387(3)
C59 C60 1.388(3)
C59 C64 1.396(3)
C60 C61 1.388(3)
C61 C62 1.384(3)
C62 C63 1.385(3)
C63 C64 1.380(3)
C65 C70 1.389(3)
C65 C66 1.393(3)
C66 C67 1.385(3)
C67 C68 1.378(4)
C68 C69 1.365(4)
C69 C70 1.395(3)
C71 C72 1.388(3)
C71 C76 1.394(3)
C72 C73 1.390(3)
C73 C74 1.385(3)
C74 C75 1.383(3)
C75 C76 1.389(3)
O80 C83 1.408(7)
O80 C81 1.490(8)
C81 C82 1.416(9)
C83 C84 1.376(10)
O80' C83' 1.394(13)
O80' C81' 1.405(14)
C81' C82' 1.415(15)
C83' C84' 1.420(15)
